data_4104140
loop_
_publ_author_name
'Cristian D. Ene'
'Augustin M. Madalan'
'Catalin Maxim'
'Bogdan Jurca'
'Narcis Avarvari'
'Marius Andruh'

_publ_section_title
;
 Constructing Robust Channel Structures by Packing Metallacalixarenes:
 Reversible Single-Crystal-to-Single-Crystal Dehydration
;
_journal_name_full 'Journal of the American Chemical Society'
_journal_page_first 4586
_journal_page_last 4587
_journal_paper_doi 10.1021/ja900416e
_journal_volume 131
_journal_year 2009
_chemical_formula_sum 'C60 H80 Cu4 N8 O24'
_chemical_formula_weight 1551.48
_chemical_name_systematic
;
 ?
;
_space_group_IT_number 104
_symmetry_cell_setting tetragonal
_symmetry_space_group_name_Hall 'P 4 -2n'
_symmetry_space_group_name_H-M 'P 4 n c'
_atom_sites_solution_hydrogens geom
_atom_sites_solution_primary direct
_atom_sites_solution_secondary difmap
_audit_creation_method SHELXL-97
_cell_angle_alpha 90.00
_cell_angle_beta 90.00
_cell_angle_gamma 90.00
_cell_formula_units_Z 2
_cell_length_a 17.5453(11)
_cell_length_b 17.5453(11)
_cell_length_c 14.7194(11)
_cell_measurement_reflns_used 8000
_cell_measurement_temperature 293(2)
_cell_measurement_theta_max 25.65
_cell_measurement_theta_min 2.35
_cell_volume 4531.2(5)
_computing_cell_refinement 'SELECT, CELL [STOE-IPDS]'
_computing_data_collection 'EXPOSE [STOE-IPDS]'
_computing_data_reduction 'INTEGRATE [STOE-IPDS]'
_computing_structure_refinement 'SHELXL-97 (Sheldrick, 1997)'
_computing_structure_solution 'SHELXS-97 (Sheldrick, 1990)'
_diffrn_ambient_temperature 293(2)
_diffrn_detector_area_resol_mean 6.6
_diffrn_measured_fraction_theta_full 0.985
_diffrn_measured_fraction_theta_max 0.985
_diffrn_measurement_device_type 'STOE-IPDS I'
_diffrn_measurement_method 'oscillation, phi incr.= 1.3'
_diffrn_radiation_monochromator graphite
_diffrn_radiation_source 'fine-focus sealed tube'
_diffrn_radiation_type MoK\a
_diffrn_radiation_wavelength 0.71073
_diffrn_reflns_av_R_equivalents 0.1158
_diffrn_reflns_av_sigmaI/netI 0.0956
_diffrn_reflns_limit_h_max 20
_diffrn_reflns_limit_h_min -21
_diffrn_reflns_limit_k_max 21
_diffrn_reflns_limit_k_min -21
_diffrn_reflns_limit_l_max 18
_diffrn_reflns_limit_l_min -17
_diffrn_reflns_number 24502
_diffrn_reflns_theta_full 25.89
_diffrn_reflns_theta_max 25.89
_diffrn_reflns_theta_min 2.60
_exptl_absorpt_coefficient_mu 0.989
_exptl_absorpt_correction_T_max 0.8161
_exptl_absorpt_correction_T_min 0.7805
_exptl_absorpt_correction_type multi-scan
_exptl_crystal_colour blue
_exptl_crystal_density_diffrn 1.137
_exptl_crystal_density_meas ?
_exptl_crystal_density_method 'not measured'
_exptl_crystal_description prism
_exptl_crystal_F_000 1608
_exptl_crystal_size_max 0.4
_exptl_crystal_size_mid 0.15
_exptl_crystal_size_min 0.15
_refine_diff_density_max 0.475
_refine_diff_density_min -0.291
_refine_diff_density_rms 0.065
_refine_ls_abs_structure_details 'Flack H D (1983), Acta Cryst. A39, 876-881'
_refine_ls_abs_structure_Flack -0.01(3)
_refine_ls_extinction_method none
_refine_ls_goodness_of_fit_ref 0.881
_refine_ls_hydrogen_treatment constr
_refine_ls_matrix_type full
_refine_ls_number_parameters 217
_refine_ls_number_reflns 4350
_refine_ls_number_restraints 1
_refine_ls_restrained_S_all 0.881
_refine_ls_R_factor_all 0.1035
_refine_ls_R_factor_gt 0.0482
_refine_ls_shift/su_max 0.001
_refine_ls_shift/su_mean 0.000
_refine_ls_structure_factor_coef Fsqd
_refine_ls_weighting_details 'calc w=1/[\s^2^(Fo^2^)+(0.0546P)^2^+0.0000P] where P=(Fo^2^+2Fc^2^)/3'
_refine_ls_weighting_scheme calc
_refine_ls_wR_factor_gt 0.1031
_refine_ls_wR_factor_ref 0.1165
_reflns_number_gt 2399
_reflns_number_total 4350
_reflns_threshold_expression >2sigma(I)
_cod_data_source_file ja900416e_si_004.cif
_cod_data_source_block cm43
_cod_depositor_comments
;
The following automatic conversions were performed:

'_exptl_crystal_density_meas' value 'not measured' was changed to '?'
- the value is perceived as not measured.

Automatic conversion script
Id: cif_fix_values 3008 2015-01-20 13:52:24Z robertas 
;
_cod_database_code 4104140

loop_
_symmetry_equiv_pos_as_xyz
'x, y, z'
'-x+1/2, y+1/2, z+1/2'
'-x, -y, z'
'x+1/2, -y+1/2, z+1/2'
'-y+1/2, -x+1/2, z+1/2'
'y, -x, z'
'-y, x, z'
'y+1/2, x+1/2, z+1/2'

loop_
_atom_site_label
_atom_site_type_symbol
_atom_site_fract_x
_atom_site_fract_y
_atom_site_fract_z
_atom_site_U_iso_or_equiv
_atom_site_adp_type
_atom_site_occupancy
_atom_site_symmetry_multiplicity
_atom_site_calc_flag
_atom_site_refinement_flags
C1 C 1.3260(3) -0.0357(4) -0.6651(4) 0.0367(15) Uani 1 1 d .
C2 C 1.3319(3) 0.0382(3) -0.7135(3) 0.0319(12) Uani 1 1 d .
C3 C 1.3812(4) 0.0463(4) -0.7851(4) 0.0357(15) Uani 1 1 d .
H3A H 1.4086 0.0044 -0.8058 0.043 Uiso 1 1 calc R
C4 C 1.3908(3) 0.1171(4) -0.8273(3) 0.0353(13) Uani 1 1 d .
C5 C 1.4475(5) 0.1259(4) -0.9008(4) 0.0394(17) Uani 1 1 d .
C6 C 1.3495(3) 0.1791(3) -0.7967(3) 0.0354(13) Uani 1 1 d .
H6 H 1.3549 0.2262 -0.8249 0.043 Uiso 1 1 calc R
C7 C 1.2994(3) 0.1710(3) -0.7232(3) 0.0350(14) Uani 1 1 d .
C8 C 1.2903(3) 0.1017(3) -0.6836(3) 0.0357(13) Uani 1 1 d .
H8 H 1.2559 0.0962 -0.6359 0.043 Uiso 1 1 calc R
C9 C 1.2582(3) 0.2408(4) -0.6885(3) 0.0410(13) Uani 1 1 d .
C10 C 1.4808(5) -0.2265(5) -0.6683(6) 0.086(3) Uani 1 1 d .
H10A H 1.4729 -0.1993 -0.7241 0.129 Uiso 1 1 calc R
H10B H 1.4537 -0.2740 -0.6704 0.129 Uiso 1 1 calc R
H10C H 1.5342 -0.2362 -0.6603 0.129 Uiso 1 1 calc R
C11 C 1.4897(4) -0.1074(4) -0.5915(7) 0.082(2) Uani 1 1 d .
H11A H 1.4808 -0.0832 -0.6489 0.122 Uiso 1 1 calc R
H11B H 1.5434 -0.1152 -0.5833 0.122 Uiso 1 1 calc R
H11C H 1.4705 -0.0757 -0.5435 0.122 Uiso 1 1 calc R
C12 C 1.4624(6) -0.2171(10) -0.5038(7) 0.151(6) Uani 1 1 d .
H12A H 1.4767 -0.2695 -0.5163 0.181 Uiso 1 1 calc R
H12B H 1.5054 -0.1933 -0.4735 0.181 Uiso 1 1 calc R
C13 C 1.4051(6) -0.2181(9) -0.4465(7) 0.160(6) Uani 1 1 d .
H13A H 1.4095 -0.1734 -0.4082 0.192 Uiso 1 1 calc R
H13B H 1.4117 -0.2622 -0.4074 0.192 Uiso 1 1 calc R
C14 C 1.2775(7) -0.1674(5) -0.4260(5) 0.113(4) Uani 1 1 d .
H14A H 1.2272 -0.1686 -0.4519 0.170 Uiso 1 1 calc R
H14B H 1.2969 -0.1163 -0.4282 0.170 Uiso 1 1 calc R
H14C H 1.2753 -0.1843 -0.3640 0.170 Uiso 1 1 calc R
C15 C 1.2969(6) -0.2985(5) -0.4784(5) 0.095(3) Uani 1 1 d .
H15A H 1.2480 -0.2981 -0.5074 0.142 Uiso 1 1 calc R
H15B H 1.2914 -0.3149 -0.4165 0.142 Uiso 1 1 calc R
H15C H 1.3302 -0.3329 -0.5100 0.142 Uiso 1 1 calc R
Cu1 Cu 1.33650(3) -0.17425(3) -0.60656(6) 0.03918(18) Uani 1 1 d .
N1 N 1.4515(3) -0.1791(3) -0.5895(4) 0.0502(14) Uani 1 1 d .
N2 N 1.3300(4) -0.2201(4) -0.4802(4) 0.0660(17) Uani 1 1 d .
O1 O 1.3440(2) -0.0962(2) -0.7049(3) 0.0457(10) Uani 1 1 d .
O2 O 1.3032(3) -0.0365(2) -0.5830(2) 0.0476(11) Uani 1 1 d .
O3 O 1.4324(3) 0.1816(3) -0.9570(3) 0.0660(15) Uani 1 1 d .
H3 H 1.4657 0.1839 -0.9959 0.099 Uiso 1 1 calc R
O4 O 1.5033(3) 0.0875(3) -0.9076(3) 0.0773(15) Uani 1 1 d .
O5 O 1.2819(3) 0.3052(3) -0.7077(3) 0.0507(12) Uani 1 1 d .
O6 O 1.2290(2) -0.2007(2) -0.6378(2) 0.0488(11) Uani 1 1 d .

loop_
_atom_site_aniso_label
_atom_site_aniso_U_11
_atom_site_aniso_U_22
_atom_site_aniso_U_33
_atom_site_aniso_U_23
_atom_site_aniso_U_13
_atom_site_aniso_U_12
C1 0.044(4) 0.041(4) 0.025(3) -0.009(3) -0.004(3) -0.007(3)
C2 0.036(3) 0.035(3) 0.024(3) -0.007(2) 0.000(3) -0.002(3)
C3 0.043(4) 0.032(4) 0.033(3) -0.009(3) 0.001(3) 0.007(3)
C4 0.036(4) 0.043(4) 0.027(3) 0.001(3) 0.001(2) 0.000(3)
C5 0.049(5) 0.035(4) 0.035(3) 0.001(3) 0.008(3) 0.006(3)
C6 0.036(3) 0.035(3) 0.035(3) 0.002(2) 0.000(2) 0.004(3)
C7 0.037(3) 0.046(3) 0.023(3) -0.001(3) 0.001(2) 0.004(3)
C8 0.040(3) 0.049(4) 0.018(3) 0.000(2) 0.001(2) 0.001(3)
C9 0.041(4) 0.053(4) 0.029(3) 0.003(3) -0.003(3) 0.015(3)
C10 0.056(5) 0.077(6) 0.126(7) -0.030(5) 0.014(5) 0.001(4)
C11 0.062(4) 0.071(5) 0.111(6) -0.022(6) 0.009(6) -0.028(4)
C12 0.052(7) 0.303(18) 0.097(8) 0.092(10) -0.001(6) 0.023(8)
C13 0.092(9) 0.313(18) 0.074(7) 0.071(9) -0.030(6) -0.037(10)
C14 0.190(11) 0.103(8) 0.046(5) -0.012(5) 0.046(6) -0.034(7)
C15 0.147(10) 0.069(6) 0.068(5) 0.017(5) 0.016(6) -0.029(6)
Cu1 0.0458(4) 0.0414(4) 0.0303(2) -0.0043(5) 0.0071(5) -0.0136(3)
N1 0.043(3) 0.064(3) 0.044(3) 0.002(3) 0.011(3) -0.011(2)
N2 0.071(4) 0.089(5) 0.038(3) 0.010(3) -0.001(3) -0.031(4)
O1 0.065(3) 0.039(2) 0.034(2) -0.0063(19) 0.008(2) -0.006(2)
O2 0.070(3) 0.043(2) 0.030(2) -0.0032(19) 0.004(2) -0.006(2)
O3 0.064(3) 0.086(4) 0.048(3) 0.020(3) 0.022(2) 0.013(3)
O4 0.074(4) 0.074(4) 0.084(3) 0.027(3) 0.041(3) 0.022(3)
O5 0.061(3) 0.041(3) 0.050(2) 0.009(2) 0.017(2) 0.007(2)
O6 0.055(3) 0.045(2) 0.046(3) -0.0107(19) 0.0042(19) -0.013(2)

loop_
_atom_type_symbol
_atom_type_description
_atom_type_scat_dispersion_real
_atom_type_scat_dispersion_imag
_atom_type_scat_source
C C 0.0033 0.0016 'International Tables Vol C Tables 4.2.6.8 and 6.1.1.4'
H H 0.0000 0.0000 'International Tables Vol C Tables 4.2.6.8 and 6.1.1.4'
Cu Cu 0.3201 1.2651 'International Tables Vol C Tables 4.2.6.8 and 6.1.1.4'
N N 0.0061 0.0033 'International Tables Vol C Tables 4.2.6.8 and 6.1.1.4'
O O 0.0106 0.0060 'International Tables Vol C Tables 4.2.6.8 and 6.1.1.4'

loop_
_geom_angle_atom_site_label_1
_geom_angle_atom_site_label_2
_geom_angle_atom_site_label_3
_geom_angle
_geom_angle_site_symmetry_1
_geom_angle_site_symmetry_3
O1 C1 O2 121.0(6) . .
O1 C1 C2 119.9(5) . .
O2 C1 C2 119.2(6) . .
C3 C2 C8 119.1(5) . .
C3 C2 C1 120.3(5) . .
C8 C2 C1 120.5(5) . .
C2 C3 C4 120.6(5) . .
C2 C3 H3A 119.7 . .
C4 C3 H3A 119.7 . .
C6 C4 C3 119.4(5) . .
C6 C4 C5 120.7(6) . .
C3 C4 C5 119.9(5) . .
O4 C5 O3 122.4(6) . .
O4 C5 C4 123.7(6) . .
O3 C5 C4 113.8(6) . .
C4 C6 C7 120.1(5) . .
C4 C6 H6 119.9 . .
C7 C6 H6 119.9 . .
C8 C7 C6 119.7(5) . .
C8 C7 C9 121.6(5) . .
C6 C7 C9 118.6(5) . .
C7 C8 C2 121.0(5) . .
C7 C8 H8 119.5 . .
C2 C8 H8 119.5 . .
O5 C9 O6 123.2(5) . 7_645
O5 C9 C7 120.2(5) . .
O6 C9 C7 116.5(6) 7_645 .
O5 C9 Cu1 72.4(3) . 7_645
O6 C9 Cu1 50.8(3) 7_645 7_645
C7 C9 Cu1 167.0(5) . 7_645
N1 C10 H10A 109.5 . .
N1 C10 H10B 109.5 . .
H10A C10 H10B 109.5 . .
N1 C10 H10C 109.5 . .
H10A C10 H10C 109.5 . .
H10B C10 H10C 109.5 . .
N1 C11 H11A 109.5 . .
N1 C11 H11B 109.5 . .
H11A C11 H11B 109.5 . .
N1 C11 H11C 109.5 . .
H11A C11 H11C 109.5 . .
H11B C11 H11C 109.5 . .
C13 C12 N1 117.9(9) . .
C13 C12 H12A 107.8 . .
N1 C12 H12A 107.8 . .
C13 C12 H12B 107.8 . .
N1 C12 H12B 107.8 . .
H12A C12 H12B 107.2 . .
C12 C13 N2 119.4(9) . .
C12 C13 H13A 107.5 . .
N2 C13 H13A 107.5 . .
C12 C13 H13B 107.5 . .
N2 C13 H13B 107.5 . .
H13A C13 H13B 107.0 . .
N2 C14 H14A 109.5 . .
N2 C14 H14B 109.5 . .
H14A C14 H14B 109.5 . .
N2 C14 H14C 109.5 . .
H14A C14 H14C 109.5 . .
H14B C14 H14C 109.5 . .
N2 C15 H15A 109.5 . .
N2 C15 H15B 109.5 . .
H15A C15 H15B 109.5 . .
N2 C15 H15C 109.5 . .
H15A C15 H15C 109.5 . .
H15B C15 H15C 109.5 . .
O6 Cu1 O1 93.12(17) . .
O6 Cu1 N2 93.8(2) . .
O1 Cu1 N2 160.0(2) . .
O6 Cu1 N1 162.9(2) . .
O1 Cu1 N1 93.06(19) . .
N2 Cu1 N1 85.7(2) . .
O6 Cu1 C9 29.61(19) . 6_665
O1 Cu1 C9 95.58(16) . 6_665
N2 Cu1 C9 99.7(2) . 6_665
N1 Cu1 C9 133.7(2) . 6_665
C11 N1 C12 111.4(8) . .
C11 N1 C10 108.0(6) . .
C12 N1 C10 111.8(8) . .
C11 N1 Cu1 115.2(4) . .
C12 N1 Cu1 105.1(5) . .
C10 N1 Cu1 105.3(4) . .
C13 N2 C15 112.4(9) . .
C13 N2 C14 111.4(9) . .
C15 N2 C14 108.2(7) . .
C13 N2 Cu1 105.1(5) . .
C15 N2 Cu1 113.8(5) . .
C14 N2 Cu1 105.7(5) . .
C1 O1 Cu1 103.0(4) . .
C5 O3 H3 109.5 . .
C9 O6 Cu1 99.6(4) 6_665 .

loop_
_geom_bond_atom_site_label_1
_geom_bond_atom_site_label_2
_geom_bond_distance
_geom_bond_site_symmetry_2
C1 O1 1.252(7) .
C1 O2 1.272(6) .
C1 C2 1.484(8) .
C2 C3 1.371(8) .
C2 C8 1.403(7) .
C3 C4 1.399(9) .
C3 H3A 0.9300 .
C4 C6 1.382(7) .
C4 C5 1.478(9) .
C5 O4 1.192(8) .
C5 O3 1.308(7) .
C6 C7 1.401(7) .
C6 H6 0.9300 .
C7 C8 1.359(7) .
C7 C9 1.510(7) .
C8 H8 0.9300 .
C9 O5 1.236(7) .
C9 O6 1.272(7) 7_645
C9 Cu1 2.539(5) 7_645
C10 N1 1.518(9) .
C10 H10A 0.9600 .
C10 H10B 0.9600 .
C10 H10C 0.9600 .
C11 N1 1.424(7) .
C11 H11A 0.9600 .
C11 H11B 0.9600 .
C11 H11C 0.9600 .
C12 C13 1.314(13) .
C12 N1 1.439(10) .
C12 H12A 0.9700 .
C12 H12B 0.9700 .
C13 N2 1.408(10) .
C13 H13A 0.9700 .
C13 H13B 0.9700 .
C14 N2 1.531(11) .
C14 H14A 0.9600 .
C14 H14B 0.9600 .
C14 H14C 0.9600 .
C15 N2 1.492(9) .
C15 H15A 0.9600 .
C15 H15B 0.9600 .
C15 H15C 0.9600 .
Cu1 O6 1.996(4) .
Cu1 O1 1.997(4) .
Cu1 N2 2.030(6) .
Cu1 N1 2.035(5) .
Cu1 C9 2.539(5) 6_665
O3 H3 0.8200 .
O6 C9 1.272(7) 6_665
